data_4344704
loop_
_publ_author_name
'Song, Li-Cheng'
'Xu, Kai-Kai'
'Han, Xiao-Feng'
'Zhang, Ji-Wei'

_publ_section_title
;
 Synthetic and Structural Studies of 2-Acylmethyl-6-R-Difunctionalized
 Pyridine Ligand-Containing Iron Complexes Related to [Fe]-Hydrogenase.
;
_journal_issue 3
_journal_name_full 'Inorganic chemistry'
_journal_page_first 1258
_journal_page_last 1269
_journal_paper_doi 10.1021/acs.inorgchem.5b02490
_journal_volume 55
_journal_year 2016
_chemical_formula_sum 'C12 H10 Fe N2 O5 S'
_chemical_formula_weight 350.13
_chemical_name_systematic
; 
 ? 
;
_space_group_IT_number 14
_symmetry_cell_setting monoclinic
_symmetry_space_group_name_Hall '-P 2ybc'
_symmetry_space_group_name_H-M 'P 1 21/c 1'
_atom_sites_solution_hydrogens geom
_atom_sites_solution_primary direct
_atom_sites_solution_secondary difmap
_audit_creation_method SHELXL-97
_cell_angle_alpha 90.00
_cell_angle_beta 91.65(3)
_cell_angle_gamma 90.00
_cell_formula_units_Z 4
_cell_length_a 9.0498(17)
_cell_length_b 7.2069(14)
_cell_length_c 21.894(4)
_cell_measurement_reflns_used 4080
_cell_measurement_temperature 113(2)
_cell_measurement_theta_max 27.9424
_cell_measurement_theta_min 1.8611
_cell_volume 1427.4(5)
_computing_cell_refinement crystalclear
_computing_data_collection crystalclear
_computing_data_reduction crystalclear
_computing_molecular_graphics 'Bruker SHELXTL'
_computing_publication_material 'Bruker SHELXTL'
_computing_structure_refinement 'SHELXL-97 (Sheldrick, 1997)'
_computing_structure_solution 'SHELXS-97 (Sheldrick, 1990)'
_diffrn_ambient_temperature 113(2)
_diffrn_measured_fraction_theta_full 0.981
_diffrn_measured_fraction_theta_max 0.981
_diffrn_measurement_device_type 'rigaku saturn'
_diffrn_measurement_method '\w scans'
_diffrn_radiation_monochromator confocal
_diffrn_radiation_source 'rotating anode'
_diffrn_radiation_type MoK\a
_diffrn_radiation_wavelength 0.71073
_diffrn_reflns_av_R_equivalents 0.0411
_diffrn_reflns_av_sigmaI/netI 0.0336
_diffrn_reflns_limit_h_max 11
_diffrn_reflns_limit_h_min -11
_diffrn_reflns_limit_k_max 7
_diffrn_reflns_limit_k_min -9
_diffrn_reflns_limit_l_max 28
_diffrn_reflns_limit_l_min -28
_diffrn_reflns_number 12689
_diffrn_reflns_theta_full 27.90
_diffrn_reflns_theta_max 27.90
_diffrn_reflns_theta_min 1.86
_diffrn_standards_decay_% 0
_diffrn_standards_interval_count 0
_diffrn_standards_interval_time 0
_diffrn_standards_number 0
_exptl_absorpt_coefficient_mu 1.224
_exptl_absorpt_correction_T_max 0.8670
_exptl_absorpt_correction_T_min 0.7918
_exptl_absorpt_correction_type multi-scan
_exptl_absorpt_process_details crystalclear
_exptl_crystal_density_diffrn 1.629
_exptl_crystal_density_method 'not measured'
_exptl_crystal_description Colorless
_exptl_crystal_F_000 712
_exptl_crystal_size_max 0.20
_exptl_crystal_size_mid 0.18
_exptl_crystal_size_min 0.12
_refine_diff_density_max 0.367
_refine_diff_density_min -0.478
_refine_diff_density_rms 0.074
_refine_ls_extinction_method none
_refine_ls_goodness_of_fit_ref 1.075
_refine_ls_hydrogen_treatment constr
_refine_ls_matrix_type full
_refine_ls_number_parameters 191
_refine_ls_number_reflns 3355
_refine_ls_number_restraints 0
_refine_ls_restrained_S_all 1.075
_refine_ls_R_factor_all 0.0394
_refine_ls_R_factor_gt 0.0319
_refine_ls_shift/su_max 0.000
_refine_ls_shift/su_mean 0.000
_refine_ls_structure_factor_coef Fsqd
_refine_ls_weighting_details 'calc w=1/[\s^2^(Fo^2^)+(0.0381P)^2^+0.7396P] where P=(Fo^2^+2Fc^2^)/3'
_refine_ls_weighting_scheme calc
_refine_ls_wR_factor_gt 0.0742
_refine_ls_wR_factor_ref 0.0824
_reflns_number_gt 2906
_reflns_number_total 3355
_reflns_threshold_expression >2sigma(I)
_cod_data_source_file ic5b02490_si_002.cif
_cod_data_source_block 5
_cod_depositor_comments
;
The following automatic conversions were performed:

'_symmetry_cell_setting' value 'Monoclinic' changed to 'monoclinic'
according to
/usr/data/users/saulius/crontab/automatic-downloads/current/ACS/lib/dictionaries/cif_core.dic
dictionary named 'cif_core.dic' version 2.4.2 from 2011-04-26.

'_exptl_absorpt_correction_type' value 'MULTI-SCAN' changed to
'multi-scan' according to
/usr/data/users/saulius/crontab/automatic-downloads/current/ACS/lib/dictionaries/cif_core.dic
dictionary named 'cif_core.dic' version 2.4.2 from 2011-04-26.

'_refine_ls_hydrogen_treatment' value 'CONSTR' changed to 'constr'
according to
/usr/data/users/saulius/crontab/automatic-downloads/current/ACS/lib/dictionaries/cif_core.dic
dictionary named 'cif_core.dic' version 2.4.2 from 2011-04-26.

Automatic conversion script
Id: cif_fix_values 4268 2015-11-12 08:31:59Z antanas 
;
_cod_original_sg_symbol_H-M P2(1)/c
_cod_database_code 4344704

loop_
_symmetry_equiv_pos_as_xyz
'x, y, z'
'-x, y+1/2, -z+1/2'
'-x, -y, -z'
'x, -y-1/2, z-1/2'

loop_
_atom_site_label
_atom_site_type_symbol
_atom_site_fract_x
_atom_site_fract_y
_atom_site_fract_z
_atom_site_U_iso_or_equiv
_atom_site_adp_type
_atom_site_occupancy
_atom_site_symmetry_multiplicity
_atom_site_calc_flag
_atom_site_refinement_flags
Fe1 Fe 0.32890(3) 0.04818(4) 0.111771(11) 0.01544(9) Uani 1 1 d .
S1 S 0.80838(5) 0.30605(8) 0.10399(2) 0.02767(13) Uani 1 1 d .
O1 O 0.04657(15) -0.1456(2) 0.10446(6) 0.0256(3) Uani 1 1 d .
O2 O 0.46035(18) -0.2209(2) 0.02969(7) 0.0333(4) Uani 1 1 d .
O3 O 0.40687(16) -0.2810(2) 0.17573(6) 0.0256(3) Uani 1 1 d .
O4 O 0.15088(16) 0.4438(2) 0.11229(7) 0.0255(3) Uani 1 1 d .
O5 O 0.27887(15) 0.25532(19) 0.04469(6) 0.0205(3) Uani 1 1 d .
N1 N 0.25720(17) 0.2209(2) 0.17720(7) 0.0181(3) Uani 1 1 d .
N2 N 0.52461(18) 0.1638(2) 0.11957(7) 0.0212(3) Uani 1 1 d .
C1 C 0.1550(2) -0.0646(3) 0.10623(8) 0.0177(4) Uani 1 1 d .
C2 C 0.4058(2) -0.1139(3) 0.05990(9) 0.0215(4) Uani 1 1 d .
C3 C 0.6424(2) 0.2211(3) 0.11259(8) 0.0196(4) Uani 1 1 d .
C4 C 0.3761(2) -0.1183(3) 0.17832(8) 0.0191(4) Uani 1 1 d .
C5 C 0.3733(2) -0.0172(3) 0.23938(9) 0.0265(4) Uani 1 1 d .
H5A H 0.3289 -0.0991 0.2702 0.032 Uiso 1 1 calc R
H5B H 0.4759 0.0109 0.2533 0.032 Uiso 1 1 calc R
C6 C 0.2869(2) 0.1596(3) 0.23507(8) 0.0224(4) Uani 1 1 d .
C7 C 0.2387(2) 0.2551(3) 0.28546(9) 0.0288(5) Uani 1 1 d .
H7 H 0.2600 0.2101 0.3255 0.035 Uiso 1 1 calc R
C8 C 0.1588(2) 0.4177(3) 0.27671(10) 0.0330(5) Uani 1 1 d .
H8 H 0.1258 0.4859 0.3108 0.040 Uiso 1 1 calc R
C9 C 0.1276(2) 0.4793(3) 0.21842(10) 0.0287(5) Uani 1 1 d .
H9 H 0.0707 0.5884 0.2116 0.034 Uiso 1 1 calc R
C10 C 0.1811(2) 0.3789(3) 0.16959(9) 0.0222(4) Uani 1 1 d .
C11 C 0.2675(2) 0.4333(3) 0.07030(9) 0.0238(4) Uani 1 1 d .
H11A H 0.2498 0.5250 0.0372 0.029 Uiso 1 1 calc R
H11B H 0.3620 0.4655 0.0916 0.029 Uiso 1 1 calc R
C12 C 0.1671(2) 0.2197(3) -0.00254(9) 0.0273(5) Uani 1 1 d .
H12A H 0.0692 0.2197 0.0155 0.041 Uiso 1 1 calc R
H12B H 0.1853 0.0986 -0.0212 0.041 Uiso 1 1 calc R
H12C H 0.1711 0.3167 -0.0338 0.041 Uiso 1 1 calc R

loop_
_atom_site_aniso_label
_atom_site_aniso_U_11
_atom_site_aniso_U_22
_atom_site_aniso_U_33
_atom_site_aniso_U_23
_atom_site_aniso_U_13
_atom_site_aniso_U_12
Fe1 0.01429(14) 0.01776(16) 0.01428(14) -0.00053(10) 0.00067(9) -0.00283(10)
S1 0.0173(2) 0.0318(3) 0.0341(3) 0.0064(2) 0.00326(19) -0.0066(2)
O1 0.0180(7) 0.0272(8) 0.0317(8) -0.0002(6) -0.0013(5) -0.0057(6)
O2 0.0385(9) 0.0299(9) 0.0325(8) -0.0074(7) 0.0173(7) -0.0026(7)
O3 0.0290(8) 0.0208(8) 0.0266(7) 0.0027(6) -0.0063(6) 0.0008(6)
O4 0.0225(7) 0.0232(8) 0.0308(8) 0.0008(6) 0.0013(6) 0.0036(6)
O5 0.0222(7) 0.0214(8) 0.0179(6) 0.0015(5) -0.0019(5) -0.0034(6)
N1 0.0167(7) 0.0182(8) 0.0196(8) -0.0028(6) 0.0027(6) -0.0043(6)
N2 0.0183(8) 0.0259(9) 0.0195(8) -0.0003(7) 0.0002(6) -0.0035(7)
C1 0.0199(9) 0.0197(10) 0.0135(8) -0.0006(7) -0.0008(6) 0.0027(8)
C2 0.0203(9) 0.0222(11) 0.0220(9) 0.0016(8) 0.0032(7) -0.0069(8)
C3 0.0197(9) 0.0220(10) 0.0172(9) 0.0007(7) 0.0006(7) 0.0007(8)
C4 0.0142(8) 0.0244(11) 0.0185(9) 0.0017(7) -0.0018(6) -0.0057(8)
C5 0.0325(11) 0.0310(12) 0.0158(9) 0.0001(8) -0.0042(8) -0.0017(9)
C6 0.0224(10) 0.0266(11) 0.0184(9) -0.0025(8) 0.0025(7) -0.0076(8)
C7 0.0304(11) 0.0360(13) 0.0204(10) -0.0069(9) 0.0080(8) -0.0126(10)
C8 0.0300(11) 0.0375(14) 0.0323(12) -0.0164(10) 0.0152(9) -0.0098(10)
C9 0.0227(10) 0.0242(11) 0.0397(12) -0.0087(9) 0.0104(8) -0.0022(9)
C10 0.0175(9) 0.0197(11) 0.0294(10) -0.0021(8) 0.0034(7) -0.0042(8)
C11 0.0262(10) 0.0192(11) 0.0259(10) 0.0028(8) -0.0008(8) -0.0045(8)
C12 0.0306(11) 0.0299(12) 0.0210(10) 0.0030(8) -0.0079(8) -0.0051(9)

loop_
_atom_type_symbol
_atom_type_description
_atom_type_scat_dispersion_real
_atom_type_scat_dispersion_imag
_atom_type_scat_source
C C 0.0033 0.0016 'International Tables Vol C Tables 4.2.6.8 and 6.1.1.4'
H H 0.0000 0.0000 'International Tables Vol C Tables 4.2.6.8 and 6.1.1.4'
N N 0.0061 0.0033 'International Tables Vol C Tables 4.2.6.8 and 6.1.1.4'
O O 0.0106 0.0060 'International Tables Vol C Tables 4.2.6.8 and 6.1.1.4'
S S 0.1246 0.1234 'International Tables Vol C Tables 4.2.6.8 and 6.1.1.4'
Fe Fe 0.3463 0.8444 'International Tables Vol C Tables 4.2.6.8 and 6.1.1.4'

loop_
_geom_angle_atom_site_label_1
_geom_angle_atom_site_label_2
_geom_angle_atom_site_label_3
_geom_angle
C1 Fe1 C2 91.02(9)
C1 Fe1 C4 86.73(8)
C2 Fe1 C4 89.52(9)
C1 Fe1 N2 177.63(8)
C2 Fe1 N2 88.04(8)
C4 Fe1 N2 91.08(8)
C1 Fe1 N1 91.63(8)
C2 Fe1 N1 173.93(8)
C4 Fe1 N1 85.18(8)
N2 Fe1 N1 89.10(7)
C1 Fe1 O5 95.94(7)
C2 Fe1 O5 95.67(7)
C4 Fe1 O5 174.10(7)
N2 Fe1 O5 86.33(6)
N1 Fe1 O5 89.48(6)
C10 O4 C11 116.45(15)
C11 O5 C12 112.89(16)
C11 O5 Fe1 112.38(11)
C12 O5 Fe1 119.82(12)
C10 N1 C6 118.62(17)
C10 N1 Fe1 127.64(13)
C6 N1 Fe1 113.67(13)
C3 N2 Fe1 166.77(16)
O1 C1 Fe1 176.07(17)
O2 C2 Fe1 175.80(19)
N2 C3 S1 178.63(19)
O3 C4 C5 121.03(17)
O3 C4 Fe1 128.05(15)
C5 C4 Fe1 110.92(14)
C6 C5 C4 111.94(16)
C6 C5 H5A 109.2
C4 C5 H5A 109.2
C6 C5 H5B 109.2
C4 C5 H5B 109.2
H5A C5 H5B 107.9
N1 C6 C7 121.5(2)
N1 C6 C5 115.07(17)
C7 C6 C5 123.38(19)
C6 C7 C8 119.1(2)
C6 C7 H7 120.5
C8 C7 H7 120.5
C9 C8 C7 119.6(2)
C9 C8 H8 120.2
C7 C8 H8 120.2
C8 C9 C10 118.7(2)
C8 C9 H9 120.6
C10 C9 H9 120.6
N1 C10 O4 119.78(17)
N1 C10 C9 122.4(2)
O4 C10 C9 117.78(19)
O5 C11 O4 111.78(15)
O5 C11 H11A 109.3
O4 C11 H11A 109.3
O5 C11 H11B 109.3
O4 C11 H11B 109.3
H11A C11 H11B 107.9
O5 C12 H12A 109.5
O5 C12 H12B 109.5
H12A C12 H12B 109.5
O5 C12 H12C 109.5
H12A C12 H12C 109.5
H12B C12 H12C 109.5

loop_
_geom_bond_atom_site_label_1
_geom_bond_atom_site_label_2
_geom_bond_distance
Fe1 C1 1.7720(19)
Fe1 C2 1.784(2)
Fe1 C4 1.9257(19)
Fe1 N2 1.9603(17)
Fe1 N1 2.0190(16)
Fe1 O5 2.1336(14)
S1 C3 1.638(2)
O1 C1 1.142(2)
O2 C2 1.138(2)
O3 C4 1.207(3)
O4 C10 1.359(2)
O4 C11 1.421(2)
O5 C11 1.405(2)
O5 C12 1.449(2)
N1 C10 1.339(3)
N1 C6 1.361(2)
N2 C3 1.157(3)
C4 C5 1.523(3)
C5 C6 1.496(3)
C5 H5A 0.9900
C5 H5B 0.9900
C6 C7 1.382(3)
C7 C8 1.387(3)
C7 H7 0.9500
C8 C9 1.373(3)
C8 H8 0.9500
C9 C10 1.389(3)
C9 H9 0.9500
C11 H11A 0.9900
C11 H11B 0.9900
C12 H12A 0.9800
C12 H12B 0.9800
C12 H12C 0.9800

loop_
_geom_torsion_atom_site_label_1
_geom_torsion_atom_site_label_2
_geom_torsion_atom_site_label_3
_geom_torsion_atom_site_label_4
_geom_torsion
C1 Fe1 O5 C11 111.13(13)
C2 Fe1 O5 C11 -157.25(13)
C4 Fe1 O5 C11 -5.5(7)
N2 Fe1 O5 C11 -69.58(13)
N1 Fe1 O5 C11 19.54(13)
C1 Fe1 O5 C12 -24.99(15)
C2 Fe1 O5 C12 66.63(15)
C4 Fe1 O5 C12 -141.6(6)
N2 Fe1 O5 C12 154.29(15)
N1 Fe1 O5 C12 -116.58(14)
C1 Fe1 N1 C10 -83.60(16)
C2 Fe1 N1 C10 160.5(7)
C4 Fe1 N1 C10 -170.18(16)
N2 Fe1 N1 C10 98.66(16)
O5 Fe1 N1 C10 12.33(16)
C1 Fe1 N1 C6 93.42(14)
C2 Fe1 N1 C6 -22.5(8)
C4 Fe1 N1 C6 6.84(13)
N2 Fe1 N1 C6 -84.32(13)
O5 Fe1 N1 C6 -170.66(13)
C1 Fe1 N2 C3 98.7(19)
C2 Fe1 N2 C3 31.9(7)
C4 Fe1 N2 C3 121.4(7)
N1 Fe1 N2 C3 -153.4(7)
O5 Fe1 N2 C3 -63.9(7)
C2 Fe1 C1 O1 70(2)
C4 Fe1 C1 O1 -20(2)
N2 Fe1 C1 O1 3(4)
N1 Fe1 C1 O1 -105(2)
O5 Fe1 C1 O1 166(2)
C1 Fe1 C2 O2 -115(2)
C4 Fe1 C2 O2 -28(2)
N2 Fe1 C2 O2 63(2)
N1 Fe1 C2 O2 1(3)
O5 Fe1 C2 O2 149(2)
Fe1 N2 C3 S1 154(8)
C1 Fe1 C4 O3 74.68(18)
C2 Fe1 C4 O3 -16.37(19)
N2 Fe1 C4 O3 -104.40(18)
N1 Fe1 C4 O3 166.60(18)
O5 Fe1 C4 O3 -168.2(5)
C1 Fe1 C4 C5 -106.38(14)
C2 Fe1 C4 C5 162.57(14)
N2 Fe1 C4 C5 74.54(14)
N1 Fe1 C4 C5 -14.46(13)
O5 Fe1 C4 C5 10.7(7)
O3 C4 C5 C6 -161.24(18)
Fe1 C4 C5 C6 19.7(2)
C10 N1 C6 C7 0.9(3)
Fe1 N1 C6 C7 -176.41(15)
C10 N1 C6 C5 -179.58(17)
Fe1 N1 C6 C5 3.1(2)
C4 C5 C6 N1 -14.8(2)
C4 C5 C6 C7 164.66(18)
N1 C6 C7 C8 -0.3(3)
C5 C6 C7 C8 -179.77(19)
C6 C7 C8 C9 0.7(3)
C7 C8 C9 C10 -1.8(3)
C6 N1 C10 O4 179.55(16)
Fe1 N1 C10 O4 -3.6(3)
C6 N1 C10 C9 -2.0(3)
Fe1 N1 C10 C9 174.88(15)
C11 O4 C10 N1 -42.3(2)
C11 O4 C10 C9 139.16(19)
C8 C9 C10 N1 2.5(3)
C8 C9 C10 O4 -179.06(18)
C12 O5 C11 O4 77.2(2)
Fe1 O5 C11 O4 -62.05(17)
C10 O4 C11 O5 81.3(2)
